data_4512842
loop_
_publ_author_name
'Martin, Adam D.'
'Britton, Joshua'
'Easun, Timothy L.'
'Blake, Alexander J.'
'Lewis, William'
'Schr\"oder, Martin'

_publ_section_title
;
 Hirshfeld Surface Investigation of Structure-Directing Interactions
 within Dipicolinic Acid Derivatives.
;
_journal_issue 4
_journal_name_full 'Crystal growth &amp; design'
_journal_page_first 1697
_journal_page_last 1706
_journal_paper_doi 10.1021/cg5016934
_journal_volume 15
_journal_year 2015
_chemical_formula_moiety 'C28 H28 N2 O8'
_chemical_formula_sum 'C28 H28 N2 O8'
_chemical_formula_weight 520.52
_chemical_name_systematic '?tetraethyl 4,4'-(1,4-phenylene)bis(pyridine-2,6-dicarboxylate)'
_space_group_crystal_system triclinic
_space_group_IT_number 2
_space_group_name_Hall '-P 1'
_space_group_name_H-M_alt 'P -1'
_symmetry_space_group_name_Hall '-P 1'
_symmetry_space_group_name_H-M 'P -1'
_atom_sites_solution_hydrogens geom
_atom_sites_solution_primary iterative
_audit_creation_date 2013-08-21
_audit_creation_method
;
  Olex2 1.2
  (compiled Apr 23 2013 17:59:47, GUI svn.r4466)
;
_cell_angle_alpha 113.673(7)
_cell_angle_beta 92.345(6)
_cell_angle_gamma 107.500(6)
_cell_formula_units_Z 1
_cell_length_a 6.7914(4)
_cell_length_b 10.0137(7)
_cell_length_c 10.9532(10)
_cell_measurement_reflns_used 2279
_cell_measurement_temperature 120(2)
_cell_measurement_theta_max 74.45
_cell_measurement_theta_min 4.49
_cell_volume 639.40(10)
_computing_cell_refinement
;
CrysAlisPro, Agilent Technologies,
Version 1.171.36.28 (release 01-02-2013 CrysAlis171 .NET)
(compiled Feb  1 2013,16:14:44)
;
_computing_data_collection
;
CrysAlisPro, Agilent Technologies,
Version 1.171.36.28 (release 01-02-2013 CrysAlis171 .NET)
(compiled Feb  1 2013,16:14:44)
;
_computing_data_reduction
;
CrysAlisPro, Agilent Technologies,
Version 1.171.36.28 (release 01-02-2013 CrysAlis171 .NET)
(compiled Feb  1 2013,16:14:44)
;
_computing_molecular_graphics
;
O. V. Dolomanov, L. J. Bourhis, R. J. Gildea, J. A. K. Howard and H. Puschmann,
OLEX2: a complete structure solution, refinement and analysis program.
J. Appl. Cryst. (2009). 42, 339-341.
;
_computing_publication_material
;
O. V. Dolomanov, L. J. Bourhis, R. J. Gildea, J. A. K. Howard and H. Puschmann,
OLEX2: a complete structure solution, refinement and analysis program.
J. Appl. Cryst. (2009). 42, 339-341.
;
_computing_structure_refinement
;
SHELXL, G.M. Sheldrick, Acta Cryst.
(2008). A64, 112-122
;
_computing_structure_solution
;
olex2.solve (L.J. Bourhis, O.V. Dolomanov, R.J. Gildea, J.A.K. Howard,
H. Puschmann, in preparation, 2011)
;
_diffrn_ambient_temperature 120(2)
_diffrn_detector_area_resol_mean 10.3613
_diffrn_measured_fraction_theta_full 0.9948
_diffrn_measured_fraction_theta_max 0.9572
_diffrn_measurement_details
;
  1 omega  -50.00   33.00   1.0000    4.0000
omega____ theta____ kappa____ phi______ frames
    -      -38.5000   38.0000 -150.0000 83

  2 omega   -2.00   34.00   1.0000    4.0000
omega____ theta____ kappa____ phi______ frames
    -      -38.5000   30.0000  -60.0000 36

  3 omega -107.00  -14.00   1.0000    4.0000
omega____ theta____ kappa____ phi______ frames
    -      -38.5000  -57.0000   60.0000 93

  4 omega  -46.00  -16.00   1.0000    4.0000
omega____ theta____ kappa____ phi______ frames
    -      -38.5000   30.0000  -60.0000 30

  5 omega  -91.00   -2.00   1.0000    4.0000
omega____ theta____ kappa____ phi______ frames
    -      -38.5000  125.0000  -90.0000 89

  6 omega   37.00   65.00   1.0000    4.0000
omega____ theta____ kappa____ phi______ frames
    -       43.6627 -125.0000 -180.0000 28

  7 omega   36.00   62.00   1.0000   16.0000
omega____ theta____ kappa____ phi______ frames
    -      105.8472 -125.0000    0.0000 26

  8 omega   47.00   77.00   1.0000   16.0000
omega____ theta____ kappa____ phi______ frames
    -      105.8472  -30.0000 -180.0000 30

  9 omega   34.00   68.00   1.0000   16.0000
omega____ theta____ kappa____ phi______ frames
    -      105.8472  -30.0000    0.0000 34

 10 omega   45.00  112.00   1.0000   16.0000
omega____ theta____ kappa____ phi______ frames
    -      105.8472 -125.0000 -120.0000 67

 11 omega   47.00   84.00   1.0000   16.0000
omega____ theta____ kappa____ phi______ frames
    -      105.8472  -95.0000  -90.0000 37

 12 omega   36.00   98.00   1.0000   16.0000
omega____ theta____ kappa____ phi______ frames
    -      105.8472  -45.0000  -60.0000 62

 13 omega   28.00  146.00   1.0000   16.0000
omega____ theta____ kappa____ phi______ frames
    -      105.8472  -15.0000   30.0000 118

 14 omega   41.00  120.00   1.0000   16.0000
omega____ theta____ kappa____ phi______ frames
    -      105.8472  -61.0000   60.0000 79

 15 omega   75.00  118.00   1.0000   16.0000
omega____ theta____ kappa____ phi______ frames
    -      105.8472 -125.0000    0.0000 43

 16 omega   63.00  103.00   1.0000   16.0000
omega____ theta____ kappa____ phi______ frames
    -      105.8472  -95.0000   30.0000 40

 17 omega   48.00   83.00   1.0000   16.0000
omega____ theta____ kappa____ phi______ frames
    -      105.8472  -30.0000 -150.0000 35

 18 omega   66.00   91.00   1.0000   16.0000
omega____ theta____ kappa____ phi______ frames
    -      105.8472  -45.0000 -120.0000 25

 19 omega  110.00  174.00   1.0000   16.0000
omega____ theta____ kappa____ phi______ frames
    -      105.8472   77.0000    0.0000 64
;
_diffrn_measurement_device_type 'SuperNova, Dual, Cu at zero, Atlas'
_diffrn_measurement_method '\w scans'
_diffrn_orient_matrix_UB_11 -0.0090878000
_diffrn_orient_matrix_UB_12 -0.0396269000
_diffrn_orient_matrix_UB_13 -0.1518137000
_diffrn_orient_matrix_UB_21 0.2308312000
_diffrn_orient_matrix_UB_22 0.0089630000
_diffrn_orient_matrix_UB_23 0.0135600000
_diffrn_orient_matrix_UB_31 -0.0721968000
_diffrn_orient_matrix_UB_32 -0.1744086000
_diffrn_orient_matrix_UB_33 -0.0344904000
_diffrn_radiation_monochromator mirror
_diffrn_radiation_type 'Cu K\a'
_diffrn_radiation_wavelength 1.5418
_diffrn_reflns_av_R_equivalents 0.0158
_diffrn_reflns_av_unetI/netI 0.0234
_diffrn_reflns_Laue_measured_fraction_full 0.994
_diffrn_reflns_Laue_measured_fraction_max 0.958
_diffrn_reflns_limit_h_max 8
_diffrn_reflns_limit_h_min -8
_diffrn_reflns_limit_k_max 8
_diffrn_reflns_limit_k_min -11
_diffrn_reflns_limit_l_max 13
_diffrn_reflns_limit_l_min -11
_diffrn_reflns_number 4245
_diffrn_reflns_point_group_measured_fraction_full 0.994
_diffrn_reflns_point_group_measured_fraction_max 0.958
_diffrn_reflns_theta_full 67.684
_diffrn_reflns_theta_max 74.277
_diffrn_reflns_theta_min 4.485
_diffrn_source 'SuperNova (Cu) X-ray Source'
_diffrn_standards_number 0
_exptl_absorpt_coefficient_mu 0.831
_exptl_absorpt_correction_T_max 0.961
_exptl_absorpt_correction_T_min 0.900
_exptl_absorpt_correction_type gaussian
_exptl_absorpt_process_details
;
CrysAlisPro, Agilent Technologies,
Version 1.171.36.28 (release 01-02-2013 CrysAlis171 .NET)
(compiled Feb  1 2013,16:14:44)
Numerical absorption correction based on gaussian integration over
            a multifaceted crystal model
;
_exptl_crystal_colour colourless
_exptl_crystal_colour_primary colourless
_exptl_crystal_density_diffrn 1.352
_exptl_crystal_density_method 'not measured'
_exptl_crystal_description needle
_exptl_crystal_F_000 274
_exptl_crystal_size_max 0.243
_exptl_crystal_size_mid 0.1051
_exptl_crystal_size_min 0.0552
_refine_diff_density_max 0.23
_refine_diff_density_min -0.24
_refine_diff_density_rms 0.05
_refine_ls_extinction_method none
_refine_ls_goodness_of_fit_ref 1.04
_refine_ls_hydrogen_treatment constr
_refine_ls_matrix_type full
_refine_ls_number_parameters 174
_refine_ls_number_reflns 2503
_refine_ls_number_restraints 0
_refine_ls_restrained_S_all 1.04
_refine_ls_R_factor_all 0.0392
_refine_ls_R_factor_gt 0.0352
_refine_ls_shift/su_max 0.000
_refine_ls_shift/su_mean 0.000
_refine_ls_structure_factor_coef Fsqd
_refine_ls_weighting_details
;
 w=1/[\s^2^(Fo^2^)+(0.0508P)^2^+0.1671P]
 where P=(Fo^2^+2Fc^2^)/3
;
_refine_ls_weighting_scheme calc
_refine_ls_wR_factor_gt 0.0921
_refine_ls_wR_factor_ref 0.0962
_reflns_number_gt 2253
_reflns_number_total 2503
_reflns_threshold_expression 'I > 2\s(I)'
_cod_data_source_file cg5016934_si_001.cif
_cod_data_source_block oadmlc_compound_5
_cod_depositor_comments
;Adding full bibliography for 4512838--4512843.cif.

 Adding full bibliography for 4512838--4512843.cif.
;
_cod_original_cell_volume 639.40(9)
_cod_database_code 4512842
_chemical_oxdiff_formula 'C28 H28 O8 N2'
_chemical_oxdiff_usercomment 'OADMLC #12577 LIGHT FOMBLIN ON MICROMOUNT FOR ADM/MS'
_reflns_odcompleteness_completeness 99.48
_reflns_odcompleteness_iscentric 1
_reflns_odcompleteness_theta 67.13
_olex2_refinement_description
;
1. Fixed Uiso
 At 1.2 times of:
  All C(H) groups, All C(H,H) groups
 At 1.5 times of:
  All C(H,H,H) groups
2.a Secondary CH2 refined with riding coordinates:
 C13(H13A,H13B), C11(H11A,H11B)
2.b Aromatic/amide H refined with riding coordinates:
 C5(H5), C3(H3), C8(H8), C1(H1)
2.c Idealised Me refined as rotating group:
 C14(H14A,H14B,H14C), C12(H12A,H12B,H12C)
;
_shelx_space_group_comment
;
The symmetry employed for this shelxl refinement is uniquely defined
by the following loop, which should always be used as a source of
symmetry information in preference to the above space-group names.
They are only intended as comments.
;
_shelxl_version_number 2013-2

loop_
_space_group_symop_operation_xyz
'x, y, z'
'-x, -y, -z'

loop_
_atom_site_label
_atom_site_type_symbol
_atom_site_fract_x
_atom_site_fract_y
_atom_site_fract_z
_atom_site_U_iso_or_equiv
_atom_site_adp_type
_atom_site_occupancy
_atom_site_site_symmetry_order
_atom_site_calc_flag
_atom_site_refinement_flags_posn
_atom_site_refinement_flags_adp
O3 O 0.20907(13) 0.13132(10) 0.27830(8) 0.0217(2) Uani 1 1 d . .
O2 O 0.44305(15) 0.34788(10) 0.75327(9) 0.0287(2) Uani 1 1 d . .
O1 O 0.53078(13) 0.19317(10) 0.83089(8) 0.0216(2) Uani 1 1 d . .
O4 O -0.00592(14) -0.11736(10) 0.16495(8) 0.0225(2) Uani 1 1 d . .
N1 N 0.28711(14) 0.09613(11) 0.50053(10) 0.0161(2) Uani 1 1 d . .
C5 C 0.27834(17) -0.06959(13) 0.61145(11) 0.0162(2) Uani 1 1 d . .
H5 H 0.3220 -0.0783 0.6887 0.019 Uiso 1 1 calc R U
C6 C 0.33488(17) 0.07490(13) 0.60953(11) 0.0160(2) Uani 1 1 d . .
C10 C 0.11599(17) -0.01266(13) 0.26468(11) 0.0168(2) Uani 1 1 d . .
C7 C 0.17538(17) -0.03188(13) 0.38896(11) 0.0158(2) Uani 1 1 d . .
C9 C 0.44182(18) 0.22159(13) 0.73694(12) 0.0182(2) Uani 1 1 d . .
C4 C 0.15508(17) -0.20169(13) 0.49589(11) 0.0160(2) Uani 1 1 d . .
C2 C 0.07651(18) -0.35547(13) 0.49701(11) 0.0162(2) Uani 1 1 d . .
C3 C -0.13293(18) -0.45196(13) 0.43989(11) 0.0177(2) Uani 1 1 d . .
H3 H -0.2214 -0.4199 0.3998 0.021 Uiso 1 1 calc R U
C8 C 0.10361(17) -0.18036(13) 0.38204(11) 0.0163(2) Uani 1 1 d . .
H8 H 0.0223 -0.2645 0.3026 0.020 Uiso 1 1 calc R U
C1 C 0.20843(18) -0.40480(13) 0.55691(11) 0.0183(2) Uani 1 1 d . .
H1 H 0.3476 -0.3411 0.5948 0.022 Uiso 1 1 calc R U
C13 C 0.1465(2) 0.15857(15) 0.16388(13) 0.0246(3) Uani 1 1 d . .
H13A H -0.0054 0.1241 0.1415 0.030 Uiso 1 1 calc R U
H13B H 0.1975 0.1015 0.0850 0.030 Uiso 1 1 calc R U
C14 C 0.2398(2) 0.32938(15) 0.20466(13) 0.0272(3) Uani 1 1 d . .
H14A H 0.2088 0.3503 0.1292 0.041 Uiso 1 1 calc R U
H14B H 0.3893 0.3633 0.2319 0.041 Uiso 1 1 calc R U
H14C H 0.1812 0.3842 0.2790 0.041 Uiso 1 1 calc R U
C11 C 0.6257(2) 0.32686(15) 0.96128(13) 0.0297(3) Uani 1 1 d . .
H11A H 0.5227 0.3737 0.9982 0.036 Uiso 1 1 calc R U
H11B H 0.7412 0.4043 0.9510 0.036 Uiso 1 1 calc R U
C12 C 0.7034(3) 0.2696(2) 1.05354(14) 0.0389(4) Uani 1 1 d . .
H12A H 0.8058 0.2241 1.0162 0.058 Uiso 1 1 calc R U
H12B H 0.5878 0.1928 1.0626 0.058 Uiso 1 1 calc R U
H12C H 0.7666 0.3550 1.1411 0.058 Uiso 1 1 calc R U

loop_
_atom_site_aniso_label
_atom_site_aniso_U_11
_atom_site_aniso_U_22
_atom_site_aniso_U_33
_atom_site_aniso_U_23
_atom_site_aniso_U_13
_atom_site_aniso_U_12
O3 0.0257(4) 0.0182(4) 0.0203(4) 0.0117(3) -0.0015(3) 0.0025(3)
O2 0.0385(5) 0.0146(4) 0.0266(5) 0.0072(4) -0.0050(4) 0.0046(4)
O1 0.0253(4) 0.0201(4) 0.0163(4) 0.0055(3) -0.0025(3) 0.0080(3)
O4 0.0255(4) 0.0208(4) 0.0178(4) 0.0083(3) -0.0005(3) 0.0044(3)
N1 0.0141(4) 0.0167(5) 0.0185(5) 0.0085(4) 0.0032(4) 0.0056(4)
C5 0.0158(5) 0.0182(5) 0.0169(5) 0.0087(4) 0.0023(4) 0.0077(4)
C6 0.0137(5) 0.0159(5) 0.0180(5) 0.0073(4) 0.0023(4) 0.0050(4)
C10 0.0156(5) 0.0179(5) 0.0186(5) 0.0090(4) 0.0045(4) 0.0065(4)
C7 0.0141(5) 0.0184(5) 0.0168(5) 0.0085(4) 0.0037(4) 0.0067(4)
C9 0.0168(5) 0.0175(6) 0.0196(6) 0.0088(5) 0.0018(4) 0.0041(4)
C4 0.0152(5) 0.0159(5) 0.0186(5) 0.0076(4) 0.0044(4) 0.0072(4)
C2 0.0201(5) 0.0136(5) 0.0145(5) 0.0054(4) 0.0029(4) 0.0062(4)
C3 0.0194(5) 0.0169(5) 0.0179(5) 0.0081(4) 0.0001(4) 0.0073(4)
C8 0.0157(5) 0.0154(5) 0.0168(5) 0.0057(4) 0.0026(4) 0.0058(4)
C1 0.0174(5) 0.0164(5) 0.0188(5) 0.0065(4) 0.0002(4) 0.0047(4)
C13 0.0296(6) 0.0246(6) 0.0202(6) 0.0140(5) -0.0015(5) 0.0052(5)
C14 0.0347(7) 0.0238(7) 0.0251(6) 0.0146(5) 0.0038(5) 0.0072(5)
C11 0.0352(7) 0.0253(7) 0.0184(6) 0.0024(5) -0.0041(5) 0.0077(6)
C12 0.0435(8) 0.0522(9) 0.0205(7) 0.0083(6) -0.0002(6) 0.0273(7)

loop_
_atom_type_symbol
_atom_type_description
_atom_type_scat_dispersion_real
_atom_type_scat_dispersion_imag
_atom_type_scat_source
C C 0.0181 0.0091 'International Tables Vol C Tables 4.2.6.8 and 6.1.1.4'
H H 0.0000 0.0000 'International Tables Vol C Tables 4.2.6.8 and 6.1.1.4'
N N 0.0311 0.0180 'International Tables Vol C Tables 4.2.6.8 and 6.1.1.4'
O O 0.0492 0.0322 'International Tables Vol C Tables 4.2.6.8 and 6.1.1.4'

loop_
_exptl_crystal_face_index_h
_exptl_crystal_face_index_k
_exptl_crystal_face_index_l
_exptl_crystal_face_perp_dist
_exptl_oxdiff_crystal_face_indexfrac_h
_exptl_oxdiff_crystal_face_indexfrac_k
_exptl_oxdiff_crystal_face_indexfrac_l
_exptl_oxdiff_crystal_face_x
_exptl_oxdiff_crystal_face_y
_exptl_oxdiff_crystal_face_z
0 0 -6 0.0286 -0.0027 0.0051 -6.0053 0.9115 -0.0820 0.2064
0 0 6 0.0266 0.0027 -0.0051 6.0053 -0.9115 0.0820 -0.2064
-4 0 0 0.0518 -4.0003 -0.0046 0.0079 0.0353 -0.9233 0.2893
4 0 0 0.0518 4.0003 0.0046 -0.0079 -0.0353 0.9233 -0.2893
-4 5 -1 0.0661 -4.0041 4.9928 -0.9949 -0.0104 -0.8930 -0.5474
3 0 -5 0.0410 2.9979 0.0077 -5.0104 0.7331 0.6241 -0.0450
4 -4 1 0.0528 4.0034 -3.9935 0.9945 -0.0291 0.9018 0.3732
-2 1 6 0.0338 -1.9981 0.9919 6.0089 -0.9334 -0.3708 -0.2360
-2 -2 7 0.0450 -1.9956 -2.0068 7.0109 -0.9667 -0.3836 0.2523
2 -1 -6 0.0290 1.9981 -0.9919 -6.0089 0.9334 0.3708 0.2360
-4 -1 -1 0.0498 -4.0001 -1.0030 -0.9926 0.2268 -0.9458 0.4980
-3 -2 3 0.0455 -2.9975 -2.0046 3.0094 -0.3502 -0.6691 0.4622
-4 2 3 0.0427 -4.0002 1.9915 3.0098 -0.4995 -0.8647 -0.1623

loop_
_geom_angle_atom_site_label_1
_geom_angle_atom_site_label_2
_geom_angle_atom_site_label_3
_geom_angle
_geom_angle_site_symmetry_1
C10 O3 C13 114.81(9) .
C9 O1 C11 115.46(9) .
C6 N1 C7 116.26(10) .
C6 C5 H5 120.4 .
C6 C5 C4 119.20(10) .
C4 C5 H5 120.4 .
N1 C6 C5 123.95(11) .
N1 C6 C9 115.10(10) .
C5 C6 C9 120.78(10) .
O3 C10 C7 112.66(10) .
O4 C10 O3 124.48(10) .
O4 C10 C7 122.85(10) .
N1 C7 C10 117.89(10) .
N1 C7 C8 124.26(10) .
C8 C7 C10 117.80(10) .
O2 C9 O1 124.31(11) .
O2 C9 C6 124.13(11) .
O1 C9 C6 111.55(9) .
C5 C4 C2 121.06(10) .
C8 C4 C5 117.10(10) .
C8 C4 C2 121.79(10) .
C3 C2 C4 119.89(10) .
C1 C2 C4 120.53(10) .
C1 C2 C3 119.57(11) .
C2 C3 H3 120.0 .
C1 C3 C2 120.06(11) 2_546
C1 C3 H3 120.0 2_546
C7 C8 C4 119.12(10) .
C7 C8 H8 120.4 .
C4 C8 H8 120.4 .
C2 C1 H1 119.8 .
C3 C1 C2 120.37(11) 2_546
C3 C1 H1 119.8 2_546
O3 C13 H13A 110.2 .
O3 C13 H13B 110.2 .
O3 C13 C14 107.51(10) .
H13A C13 H13B 108.5 .
C14 C13 H13A 110.2 .
C14 C13 H13B 110.2 .
C13 C14 H14A 109.5 .
C13 C14 H14B 109.5 .
C13 C14 H14C 109.5 .
H14A C14 H14B 109.5 .
H14A C14 H14C 109.5 .
H14B C14 H14C 109.5 .
O1 C11 H11A 110.3 .
O1 C11 H11B 110.3 .
O1 C11 C12 107.18(11) .
H11A C11 H11B 108.5 .
C12 C11 H11A 110.3 .
C12 C11 H11B 110.3 .
C11 C12 H12A 109.5 .
C11 C12 H12B 109.5 .
C11 C12 H12C 109.5 .
H12A C12 H12B 109.5 .
H12A C12 H12C 109.5 .
H12B C12 H12C 109.5 .

loop_
_geom_bond_atom_site_label_1
_geom_bond_atom_site_label_2
_geom_bond_distance
_geom_bond_site_symmetry_2
O3 C10 1.3311(14) .
O3 C13 1.4583(14) .
O2 C9 1.2013(15) .
O1 C9 1.3389(14) .
O1 C11 1.4553(15) .
O4 C10 1.2092(14) .
N1 C6 1.3378(15) .
N1 C7 1.3392(15) .
C5 H5 0.9300 .
C5 C6 1.3901(16) .
C5 C4 1.3984(16) .
C6 C9 1.5040(16) .
C10 C7 1.5049(16) .
C7 C8 1.3873(16) .
C4 C2 1.4757(15) .
C4 C8 1.3950(16) .
C2 C3 1.4012(16) .
C2 C1 1.3984(16) .
C3 H3 0.9300 .
C8 H8 0.9300 .
C1 C3 1.3860(16) 2_546
C1 H1 0.9300 .
C13 H13A 0.9700 .
C13 H13B 0.9700 .
C13 C14 1.4960(17) .
C14 H14A 0.9600 .
C14 H14B 0.9600 .
C14 H14C 0.9600 .
C11 H11A 0.9700 .
C11 H11B 0.9700 .
C11 C12 1.495(2) .
C12 H12A 0.9600 .
C12 H12B 0.9600 .
C12 H12C 0.9600 .
